data_7233505
loop_
_publ_author_name
'Di Jiang'
'Zheng Xue'
'Yongjun Li'
'Huibiao Liu'
'Wensheng Yang'

_publ_section_title
;
 Synthesis of donor-acceptor molecules based on isoxazolones for
 investigation of their nonlinear optical properties
;
_journal_name_full 'Journal of Materials Chemistry C'
_journal_page_first 5694
_journal_page_last 5700
_journal_paper_doi 10.1039/C3TC31228C
_journal_volume 1
_journal_year 2013
_chemical_formula_moiety 'C18 H16 N2 O2'
_chemical_formula_sum 'C18 H16 N2 O2'
_chemical_formula_weight 292.33
_space_group_IT_number 9
_space_group_name_Hall 'C -2yc'
_space_group_name_H-M_alt 'C 1 c 1'
_symmetry_cell_setting monoclinic
_symmetry_space_group_name_H-M 'C 1 c 1'
_atom_sites_solution_hydrogens geom
_atom_sites_solution_primary direct
_atom_sites_solution_secondary difmap
_cell_angle_alpha 90.00
_cell_angle_beta 119.587(8)
_cell_angle_gamma 90.00
_cell_formula_units_Z 4
_cell_length_a 21.092(13)
_cell_length_b 6.521(3)
_cell_length_c 12.149(7)
_cell_measurement_reflns_used 2651
_cell_measurement_temperature 173(2)
_cell_measurement_theta_max 27.48
_cell_measurement_theta_min 1.92
_cell_volume 1453.1(14)
_computing_cell_refinement 'CrystalClear (Rigaku Inc., 2007)'
_computing_data_collection 'CrystalClear (Rigaku Inc., 2007)'
_computing_data_reduction 'CrystalClear (Rigaku Inc., 2007)'
_computing_molecular_graphics 'Olex2 ver 1.1'
_computing_publication_material 'SHELX97 (Sheldrick, 2008)'
_computing_structure_refinement 'Olex2 ver 1.1'
_computing_structure_solution 'SHELXS-97 (Sheldrick, 2008)'
_diffrn_ambient_temperature 173(2)
_diffrn_measured_fraction_theta_full 0.996
_diffrn_measured_fraction_theta_max 0.996
_diffrn_measurement_device_type 'Saturn724+ CCD'
_diffrn_measurement_method '\w scans at fixed \c = 45\%'
_diffrn_radiation_monochromator graphite
_diffrn_radiation_source 'sealed tube'
_diffrn_radiation_type MoK\a
_diffrn_radiation_wavelength 0.71073
_diffrn_reflns_av_R_equivalents 0.0495
_diffrn_reflns_av_sigmaI/netI 0.0375
_diffrn_reflns_limit_h_max 27
_diffrn_reflns_limit_h_min -16
_diffrn_reflns_limit_k_max 8
_diffrn_reflns_limit_k_min -8
_diffrn_reflns_limit_l_max 15
_diffrn_reflns_limit_l_min -15
_diffrn_reflns_number 6159
_diffrn_reflns_theta_full 27.50
_diffrn_reflns_theta_max 27.50
_diffrn_reflns_theta_min 3.32
_exptl_absorpt_coefficient_mu 0.088
_exptl_absorpt_correction_T_max 1.0000
_exptl_absorpt_correction_T_min 0.2185
_exptl_absorpt_correction_type multi-scan
_exptl_absorpt_process_details 'CrystalClear (Rigaku Inc., 2007)'
_exptl_crystal_colour 26.49
_exptl_crystal_density_diffrn 1.336
_exptl_crystal_density_method 'not measured'
_exptl_crystal_description 1.86
_exptl_crystal_F_000 616
_exptl_crystal_size_max 0.34
_exptl_crystal_size_mid 0.20
_exptl_crystal_size_min 0.12
_refine_diff_density_max 0.190
_refine_diff_density_min -0.263
_refine_diff_density_rms 0.048
_refine_ls_abs_structure_details 'Flack H D (1983), Acta Cryst. A39, 876-881'
_refine_ls_abs_structure_Flack -1(2)
_refine_ls_extinction_method none
_refine_ls_goodness_of_fit_ref 1.109
_refine_ls_hydrogen_treatment constr
_refine_ls_matrix_type full
_refine_ls_number_parameters 201
_refine_ls_number_reflns 2101
_refine_ls_number_restraints 2
_refine_ls_restrained_S_all 1.108
_refine_ls_R_factor_all 0.0556
_refine_ls_R_factor_gt 0.0539
_refine_ls_shift/su_max 0.000
_refine_ls_shift/su_mean 0.000
_refine_ls_structure_factor_coef Fsqd
_refine_ls_weighting_details 'calc w=1/[\s^2^(Fo^2^)+(0.0648P)^2^+1.0151P] where P=(Fo^2^+2Fc^2^)/3'
_refine_ls_weighting_scheme calc
_refine_ls_wR_factor_gt 0.1341
_refine_ls_wR_factor_ref 0.1356
_reflns_number_gt 2033
_reflns_number_total 2101
_reflns_threshold_expression >2sigma(I)
_cod_data_source_file 1000001.cif
_cod_data_source_block PCOD1000001
_cod_original_cell_volume 1453.2(14)
_cod_original_sg_symbol_H-M Cc
_cod_database_code 7233505

loop_
_symmetry_equiv_pos_as_xyz
'x, y, z'
'x, -y, z+1/2'
'x+1/2, y+1/2, z'
'x+1/2, -y+1/2, z+1/2'

loop_
_atom_site_label
_atom_site_type_symbol
_atom_site_fract_x
_atom_site_fract_y
_atom_site_fract_z
_atom_site_U_iso_or_equiv
_atom_site_adp_type
_atom_site_occupancy
_atom_site_symmetry_multiplicity
_atom_site_calc_flag
_atom_site_refinement_flags
_atom_site_disorder_assembly
_atom_site_disorder_group
O1 O 0.41373(14) 0.2497(4) 0.5318(2) 0.0455(6) Uani 1 1 d . . .
O2 O 0.49516(15) 0.4875(4) 0.6540(2) 0.0464(6) Uani 1 1 d . . .
N1 N 0.63182(17) 1.3631(4) 0.5773(3) 0.0401(7) Uani 1 1 d . . .
N2 N 0.36675(17) 0.2078(4) 0.3987(3) 0.0441(7) Uani 1 1 d . . .
C1 C 0.33750(18) 0.3596(5) 0.1973(3) 0.0344(7) Uani 1 1 d . . .
C2 C 0.2948(2) 0.5290(5) 0.1341(3) 0.0424(8) Uani 1 1 d . . .
H2 H 0.2910 0.6402 0.1810 0.051 Uiso 1 1 calc R . .
C3 C 0.2580(2) 0.5360(6) 0.0031(3) 0.0468(9) Uani 1 1 d . . .
H3 H 0.2273 0.6491 -0.0399 0.056 Uiso 1 1 calc R . .
C4 C 0.2659(2) 0.3776(6) -0.0651(3) 0.0456(9) Uani 1 1 d . . .
H4 H 0.2420 0.3848 -0.1548 0.055 Uiso 1 1 calc R . .
C5 C 0.3082(2) 0.2102(6) -0.0037(4) 0.0477(9) Uani 1 1 d . . .
H5 H 0.3132 0.1014 -0.0509 0.057 Uiso 1 1 calc R . .
C6 C 0.3438(2) 0.2006(5) 0.1277(4) 0.0439(8) Uani 1 1 d . . .
H6 H 0.3726 0.0841 0.1701 0.053 Uiso 1 1 calc R . .
C7 C 0.37829(18) 0.3549(5) 0.3378(3) 0.0358(7) Uani 1 1 d . . .
C8 C 0.43067(18) 0.5042(5) 0.4202(3) 0.0342(7) Uani 1 1 d . . .
C9 C 0.45258(19) 0.4300(5) 0.5481(3) 0.0385(7) Uani 1 1 d . . .
C10 C 0.45520(19) 0.6636(5) 0.3776(3) 0.0352(7) Uani 1 1 d . . .
H10 H 0.4353 0.6617 0.2883 0.042 Uiso 1 1 calc R . .
C11 C 0.50370(19) 0.8316(5) 0.4365(3) 0.0345(7) Uani 1 1 d . . .
C12 C 0.53878(19) 0.8819(5) 0.5668(3) 0.0366(7) Uani 1 1 d . . .
H12 H 0.5318 0.7962 0.6231 0.044 Uiso 1 1 calc R . .
C13 C 0.5825(2) 1.0510(5) 0.6134(3) 0.0395(8) Uani 1 1 d . . .
H13 H 0.6064 1.0775 0.7017 0.047 Uiso 1 1 calc R . .
C14 C 0.59307(18) 1.1877(5) 0.5331(3) 0.0333(7) Uani 1 1 d . . .
C15 C 0.56036(19) 1.1336(5) 0.4037(3) 0.0357(7) Uani 1 1 d . . .
H15 H 0.5683 1.2175 0.3477 0.043 Uiso 1 1 calc R . .
C16 C 0.51743(19) 0.9624(5) 0.3576(3) 0.0350(7) Uani 1 1 d . . .
H16 H 0.4963 0.9307 0.2702 0.042 Uiso 1 1 calc R . .
C17 C 0.6702(2) 1.4131(6) 0.7111(3) 0.0507(10) Uani 1 1 d . . .
H17A H 0.7094 1.3134 0.7568 0.076 Uiso 1 1 calc R . .
H17B H 0.6361 1.4088 0.7439 0.076 Uiso 1 1 calc R . .
H17C H 0.6911 1.5510 0.7230 0.076 Uiso 1 1 calc R . .
C18 C 0.6445(2) 1.4983(6) 0.4947(4) 0.0463(9) Uani 1 1 d . . .
H18A H 0.5980 1.5291 0.4188 0.069 Uiso 1 1 calc R . .
H18B H 0.6772 1.4306 0.4701 0.069 Uiso 1 1 calc R . .
H18C H 0.6670 1.6260 0.5396 0.069 Uiso 1 1 calc R . .

loop_
_atom_site_aniso_label
_atom_site_aniso_U_11
_atom_site_aniso_U_22
_atom_site_aniso_U_33
_atom_site_aniso_U_23
_atom_site_aniso_U_13
_atom_site_aniso_U_12
O1 0.0481(15) 0.0454(13) 0.0443(13) 0.0122(11) 0.0238(12) 0.0017(11)
O2 0.0579(16) 0.0499(14) 0.0351(12) 0.0068(11) 0.0257(12) 0.0033(13)
N1 0.0483(17) 0.0411(15) 0.0320(14) -0.0051(12) 0.0207(13) -0.0057(13)
N2 0.0480(18) 0.0424(16) 0.0402(16) 0.0075(13) 0.0204(14) -0.0010(14)
C1 0.0345(16) 0.0369(16) 0.0350(16) -0.0020(14) 0.0197(14) -0.0027(14)
C2 0.057(2) 0.0397(17) 0.0372(17) 0.0026(14) 0.0283(17) 0.0091(16)
C3 0.062(2) 0.0432(18) 0.0402(19) 0.0058(16) 0.0289(19) 0.0116(18)
C4 0.051(2) 0.050(2) 0.0381(19) -0.0077(15) 0.0232(18) -0.0049(17)
C5 0.049(2) 0.045(2) 0.047(2) -0.0161(17) 0.0222(18) -0.0016(17)
C6 0.0387(18) 0.0369(16) 0.0470(19) -0.0077(15) 0.0140(16) 0.0021(15)
C7 0.0356(17) 0.0342(16) 0.0412(18) 0.0042(14) 0.0217(15) 0.0046(13)
C8 0.0349(16) 0.0360(15) 0.0353(15) 0.0049(13) 0.0202(13) 0.0040(13)
C9 0.0433(19) 0.0383(17) 0.0380(17) 0.0067(15) 0.0231(15) 0.0052(15)
C10 0.0422(18) 0.0385(16) 0.0315(16) 0.0018(13) 0.0232(15) 0.0020(13)
C11 0.0456(19) 0.0322(15) 0.0345(17) -0.0002(13) 0.0266(15) 0.0037(14)
C12 0.048(2) 0.0380(16) 0.0301(16) 0.0035(13) 0.0247(15) 0.0021(15)
C13 0.049(2) 0.0436(17) 0.0304(16) -0.0001(14) 0.0227(16) 0.0009(16)
C14 0.0353(16) 0.0352(15) 0.0302(15) 0.0000(12) 0.0168(13) 0.0026(13)
C15 0.0457(19) 0.0356(16) 0.0316(16) 0.0019(13) 0.0235(15) -0.0012(14)
C16 0.0457(19) 0.0372(16) 0.0293(15) -0.0009(12) 0.0241(15) 0.0008(14)
C17 0.056(2) 0.053(2) 0.0343(18) -0.0072(17) 0.0154(17) -0.0100(18)
C18 0.060(2) 0.0415(18) 0.049(2) -0.0029(16) 0.0361(19) -0.0070(16)

loop_
_atom_type_symbol
_atom_type_description
_atom_type_scat_dispersion_real
_atom_type_scat_dispersion_imag
_atom_type_scat_source
C C 0.0033 0.0016 'International Tables Vol C Tables 4.2.6.8 and 6.1.1.4'
H H 0.0000 0.0000 'International Tables Vol C Tables 4.2.6.8 and 6.1.1.4'
N N 0.0061 0.0033 'International Tables Vol C Tables 4.2.6.8 and 6.1.1.4'
O O 0.0106 0.0060 'International Tables Vol C Tables 4.2.6.8 and 6.1.1.4'

loop_
_geom_angle_atom_site_label_1
_geom_angle_atom_site_label_2
_geom_angle_atom_site_label_3
_geom_angle
_geom_angle_site_symmetry_1
_geom_angle_site_symmetry_3
C9 O1 N2 110.5(2) . .
C14 N1 C17 121.9(3) . .
C14 N1 C18 121.3(3) . .
C17 N1 C18 116.4(3) . .
C7 N2 O1 106.2(3) . .
C6 C1 C2 119.2(3) . .
C6 C1 C7 120.7(3) . .
C2 C1 C7 120.0(3) . .
C3 C2 C1 120.2(3) . .
C3 C2 H2 119.9 . .
C1 C2 H2 119.9 . .
C2 C3 C4 119.9(3) . .
C2 C3 H3 120.1 . .
C4 C3 H3 120.1 . .
C5 C4 C3 120.4(3) . .
C5 C4 H4 119.8 . .
C3 C4 H4 119.8 . .
C4 C5 C6 119.8(3) . .
C4 C5 H5 120.1 . .
C6 C5 H5 120.1 . .
C1 C6 C5 120.5(3) . .
C1 C6 H6 119.8 . .
C5 C6 H6 119.8 . .
N2 C7 C8 113.3(3) . .
N2 C7 C1 120.1(3) . .
C8 C7 C1 126.5(3) . .
C10 C8 C7 123.5(3) . .
C10 C8 C9 132.0(3) . .
C7 C8 C9 104.2(3) . .
O2 C9 O1 119.4(3) . .
O2 C9 C8 134.8(3) . .
O1 C9 C8 105.8(3) . .
C8 C10 C11 134.7(3) . .
C8 C10 H10 112.6 . .
C11 C10 H10 112.6 . .
C12 C11 C16 116.6(3) . .
C12 C11 C10 126.0(3) . .
C16 C11 C10 117.3(3) . .
C13 C12 C11 121.5(3) . .
C13 C12 H12 119.2 . .
C11 C12 H12 119.2 . .
C12 C13 C14 121.7(3) . .
C12 C13 H13 119.2 . .
C14 C13 H13 119.2 . .
N1 C14 C15 121.3(3) . .
N1 C14 C13 121.9(3) . .
C15 C14 C13 116.9(3) . .
C16 C15 C14 121.2(3) . .
C16 C15 H15 119.4 . .
C14 C15 H15 119.4 . .
C15 C16 C11 122.0(3) . .
C15 C16 H16 119.0 . .
C11 C16 H16 119.0 . .
N1 C17 H17A 109.5 . .
N1 C17 H17B 109.5 . .
H17A C17 H17B 109.5 . .
N1 C17 H17C 109.5 . .
H17A C17 H17C 109.5 . .
H17B C17 H17C 109.5 . .
N1 C18 H18A 109.5 . .
N1 C18 H18B 109.5 . .
H18A C18 H18B 109.5 . .
N1 C18 H18C 109.5 . .
H18A C18 H18C 109.5 . .
H18B C18 H18C 109.5 . .

loop_
_geom_bond_atom_site_label_1
_geom_bond_atom_site_label_2
_geom_bond_distance
_geom_bond_site_symmetry_2
O1 C9 1.390(4) .
O1 N2 1.445(4) .
O2 C9 1.209(4) .
N1 C14 1.353(4) .
N1 C17 1.451(4) .
N1 C18 1.456(5) .
N2 C7 1.306(4) .
C1 C6 1.385(5) .
C1 C2 1.392(5) .
C1 C7 1.484(5) .
C2 C3 1.384(5) .
C2 H2 0.9500 .
C3 C4 1.385(5) .
C3 H3 0.9500 .
C4 C5 1.373(5) .
C4 H4 0.9500 .
C5 C6 1.390(5) .
C5 H5 0.9500 .
C6 H6 0.9500 .
C7 C8 1.441(5) .
C8 C10 1.371(5) .
C8 C9 1.468(5) .
C10 C11 1.427(5) .
C10 H10 0.9500 .
C11 C12 1.416(4) .
C11 C16 1.416(4) .
C12 C13 1.368(5) .
C12 H12 0.9500 .
C13 C14 1.418(5) .
C13 H13 0.9500 .
C14 C15 1.415(4) .
C15 C16 1.371(5) .
C15 H15 0.9500 .
C16 H16 0.9500 .
C17 H17A 0.9800 .
C17 H17B 0.9800 .
C17 H17C 0.9800 .
C18 H18A 0.9800 .
C18 H18B 0.9800 .
C18 H18C 0.9800 .

loop_
_geom_torsion_atom_site_label_1
_geom_torsion_atom_site_label_2
_geom_torsion_atom_site_label_3
_geom_torsion_atom_site_label_4
_geom_torsion
_geom_torsion_site_symmetry_1
_geom_torsion_site_symmetry_2
_geom_torsion_site_symmetry_3
_geom_torsion_site_symmetry_4
C9 O1 N2 C7 1.3(4) . . . .
C6 C1 C2 C3 1.3(6) . . . .
C7 C1 C2 C3 178.6(3) . . . .
C1 C2 C3 C4 -2.6(6) . . . .
C2 C3 C4 C5 2.2(6) . . . .
C3 C4 C5 C6 -0.6(6) . . . .
C2 C1 C6 C5 0.3(6) . . . .
C7 C1 C6 C5 -176.9(3) . . . .
C4 C5 C6 C1 -0.7(6) . . . .
O1 N2 C7 C8 -0.9(4) . . . .
O1 N2 C7 C1 -179.3(3) . . . .
C6 C1 C7 N2 -61.1(4) . . . .
C2 C1 C7 N2 121.7(4) . . . .
C6 C1 C7 C8 120.8(4) . . . .
C2 C1 C7 C8 -56.4(5) . . . .
N2 C7 C8 C10 175.1(3) . . . .
C1 C7 C8 C10 -6.6(5) . . . .
N2 C7 C8 C9 0.2(4) . . . .
C1 C7 C8 C9 178.4(3) . . . .
N2 O1 C9 O2 -179.4(3) . . . .
N2 O1 C9 C8 -1.2(3) . . . .
C10 C8 C9 O2 4.1(7) . . . .
C7 C8 C9 O2 178.4(4) . . . .
C10 C8 C9 O1 -173.7(3) . . . .
C7 C8 C9 O1 0.6(3) . . . .
C7 C8 C10 C11 177.7(3) . . . .
C9 C8 C10 C11 -8.9(7) . . . .
C8 C10 C11 C12 -3.5(6) . . . .
C8 C10 C11 C16 177.5(4) . . . .
C16 C11 C12 C13 1.3(5) . . . .
C10 C11 C12 C13 -177.7(3) . . . .
C11 C12 C13 C14 2.0(5) . . . .
C17 N1 C14 C15 -175.3(3) . . . .
C18 N1 C14 C15 -3.1(5) . . . .
C17 N1 C14 C13 5.5(5) . . . .
C18 N1 C14 C13 177.7(3) . . . .
C12 C13 C14 N1 175.0(3) . . . .
C12 C13 C14 C15 -4.2(5) . . . .
N1 C14 C15 C16 -176.0(3) . . . .
C13 C14 C15 C16 3.3(5) . . . .
C14 C15 C16 C11 -0.1(5) . . . .
C12 C11 C16 C15 -2.3(5) . . . .
C10 C11 C16 C15 176.8(3) . . . .
